data_1552296
loop_
_publ_author_name
'Oburn, Shalisa M.'
'Sinnwell, Michael A.'
'Ericson, Devin P.'
'Reinheimer, Eric W.'
'Proserpio, Davide M.'
'Groeneman, Ryan H.'
'MacGillivray, Leonard'

_publ_section_title
;
 Diversifying molecular and topological space via a supramolecular
 solid-state synthesis: a purely organic mok net sustained by hydrogen
 bonds
;
_journal_issue 6
_journal_name_full IUCrJ
_journal_page_first
;
;
_journal_paper_doi 10.1107/S2052252519011382
_journal_volume 6
_journal_year 2019
_chemical_formula_moiety 'C26 H22 N2 O2'
_chemical_formula_sum 'C26 H22 N2 O2'
_chemical_formula_weight 394.45
_space_group_crystal_system monoclinic
_space_group_IT_number 15
_space_group_name_Hall '-I 2ya'
_space_group_name_H-M_alt 'I 1 2/a 1'
_symmetry_space_group_name_Hall '-I 2ya'
_symmetry_space_group_name_H-M 'I 1 2/a 1'
_atom_sites_solution_hydrogens mixed
_audit_creation_date 2018-09-25
_audit_creation_method
;
Olex2 1.2-ac21
(compiled 2015.09.16 svn.r134, GUI svn.r4998)
;
_cell_angle_alpha 90
_cell_angle_beta 99.796(6)
_cell_angle_gamma 90
_cell_formula_units_Z 16
_cell_length_a 19.7244(19)
_cell_length_b 12.3920(12)
_cell_length_c 35.750(3)
_cell_measurement_reflns_used 9907
_cell_measurement_temperature 190(2)
_cell_measurement_theta_max 24.03
_cell_measurement_theta_min 2.313
_cell_volume 8610.8(14)
_computing_cell_refinement 'HKL Scalepack (Otwinowski and Minor, 1997)'
_computing_data_collection 'Collect (Hooft, 1998)'
_computing_data_reduction 'SAINT V8.34A (Bruker AXS Inc., 2013)'
_computing_molecular_graphics 'Olex2 (Dolomanov et al., 2009)'
_computing_publication_material 'Olex2 (Dolomanov et al., 2009)'
_computing_structure_refinement 'ShelXL (Sheldrick, 2015)'
_computing_structure_solution 'ShelXT (Sheldrick, 2015)'
_diffrn_ambient_temperature 190(2)
_diffrn_measured_fraction_theta_full 0.999
_diffrn_measured_fraction_theta_max 0.999
_diffrn_measurement_device_type 'Nonius Kappa CCD'
_diffrn_measurement_method 'phi and omega scans'
_diffrn_radiation_type MoK\a
_diffrn_radiation_wavelength 0.71073
_diffrn_reflns_av_R_equivalents 0.0450
_diffrn_reflns_av_unetI/netI 0.0306
_diffrn_reflns_Laue_measured_fraction_full 0.999
_diffrn_reflns_Laue_measured_fraction_max 0.999
_diffrn_reflns_limit_h_max 47
_diffrn_reflns_limit_h_min -47
_diffrn_reflns_limit_k_max 15
_diffrn_reflns_limit_k_min -11
_diffrn_reflns_limit_l_max 24
_diffrn_reflns_limit_l_min -24
_diffrn_reflns_number 66161
_diffrn_reflns_point_group_measured_fraction_full 0.999
_diffrn_reflns_point_group_measured_fraction_max 0.999
_diffrn_reflns_theta_full 25.242
_diffrn_reflns_theta_max 25.251
_diffrn_reflns_theta_min 2.173
_exptl_absorpt_coefficient_mu 0.077
_exptl_absorpt_correction_T_max 0.989
_exptl_absorpt_correction_T_min 0.979
_exptl_absorpt_correction_type multi-scan
_exptl_absorpt_process_details
;
SADABS-2014/5 (Bruker,2014/5) was used for absorption correction.
wR2(int) was 0.0790 before and 0.0685 after correction.
The Ratio of minimum to maximum transmission is 0.9038.
The \l/2 correction factor is 0.00150.
;
_exptl_crystal_colour colorless
_exptl_crystal_density_diffrn 1.217
_exptl_crystal_description prism
_exptl_crystal_F_000 3328
_exptl_crystal_size_max 0.42
_exptl_crystal_size_mid 0.23
_exptl_crystal_size_min 0.14
_refine_diff_density_max 0.634
_refine_diff_density_min -0.423
_refine_diff_density_rms 0.051
_refine_ls_extinction_method none
_refine_ls_goodness_of_fit_ref 1.047
_refine_ls_hydrogen_treatment mixed
_refine_ls_matrix_type full
_refine_ls_number_parameters 569
_refine_ls_number_reflns 7778
_refine_ls_number_restraints 29
_refine_ls_restrained_S_all 1.047
_refine_ls_R_factor_all 0.0756
_refine_ls_R_factor_gt 0.0566
_refine_ls_shift/su_max 0.000
_refine_ls_shift/su_mean 0.000
_refine_ls_structure_factor_coef Fsqd
_refine_ls_weighting_details 'w=1/[\s^2^(Fo^2^)+(0.0610P)^2^+16.8778P] where P=(Fo^2^+2Fc^2^)/3'
_refine_ls_weighting_scheme calc
_refine_ls_wR_factor_gt 0.1402
_refine_ls_wR_factor_ref 0.1485
_reflns_Friedel_coverage 0.000
_reflns_number_gt 5946
_reflns_number_total 7778
_reflns_threshold_expression 'I > 2\s(I)'
_cod_data_source_file yc5020.cif
_cod_data_source_block mcg16113
_cod_database_code 1552296
_publcif_datablock.id {e605f474-31ba-489f-a109-f2c3d7cba6f7}

_shelx_space_group_comment
;
The symmetry employed for this shelxl refinement is uniquely defined
by the following loop, which should always be used as a source of
symmetry information in preference to the above space-group names.
They are only intended as comments.
;
_shelx_estimated_absorpt_t_max 0.989
_shelx_estimated_absorpt_t_min 0.968
_olex2_refinement_description
;
1. Fixed Uiso
 At 1.2 times of:
  All C(H) groups
2. Restrained planarity
 C25B, C26, C23B, C22B, C24B
 with sigma of 0.1
 C21, C24B, C25B, C26, C23B, C22B
 with sigma of 0.1
3. Uiso/Uaniso restraints and constraints
C24A \\sim C24B: within 2A with sigma of 0.001 and sigma for terminal atoms of
0.002
C25A \\sim C25B: within 2A with sigma of 0.001 and sigma for terminal atoms of
0.002
C22A \\sim C1AA: within 2A with sigma of 0.001 and sigma for terminal atoms of
0.002
Uanis(C23A) = Uanis(C23B)
Uanis(C22A) = Uanis(C22B)
4. Rigid body (RIGU) restrains
 C25B, C23B, C22B, C24B
 with sigma for 1-2 distances of 0.001 and sigma for 1-3 distances of 0.001
5. Others
 Fixed Sof: C22A(0.9) H22A(0.9) C23A(0.9) H23A(0.9) C24A(0.9) H24A(0.9) C25A(0.9)
 H25A(0.9) C24B(0.1) H24B(0.1) C25B(0.1) H25B(0.1) C23B(0.1) H23B(0.1) C22B(0.1)
 H22B(0.1)
6.a Ternary CH refined with riding coordinates:
 C6(H6), C7(H7), C19(H19), C20(H20), C32(H32), C33(H33), C45(H45), C46(H46)
6.b Aromatic/amide H refined with riding coordinates:
 C1(H1A), C2(H2A), C3(H3), C4(H4), C9(H9), C10(H10), C11(H11), C12(H12),
 C14(H14), C15(H15), C16(H16), C17(H17), C22A(H22A), C23A(H23A), C24A(H24A), C25A(H25A),
  C27(H27), C28(H28), C29(H29), C30(H30), C35(H35), C36(H36), C37(H37),
 C38(H38), C40(H40), C41(H41), C42(H42), C43(H43), C48(H48), C49(H49), C50(H50),
  C51(H51), C24B(H24B), C25B(H25B), C23B(H23B), C22B(H22B)
6.c Fitted hexagon refined as free rotating group:
 C24B(C25B,C26,C23B,C22B,C21)
;
_olex2_submission_special_instructions 'No special instructions were received'
_publcif_info_exptl_table_max_cols 4
_publcif_info_exptl_table_use_headnotes n
_publcif_funding_html
;
;

loop_
_space_group_symop_operation_xyz
'x, y, z'
'-x+1/2, y, -z'
'x+1/2, y+1/2, z+1/2'
'-x+1, y+1/2, -z+1/2'
'-x, -y, -z'
'x-1/2, -y, z'
'-x+1/2, -y+1/2, -z+1/2'
'x, -y+1/2, z+1/2'

loop_
_atom_site_label
_atom_site_type_symbol
_atom_site_fract_x
_atom_site_fract_y
_atom_site_fract_z
_atom_site_U_iso_or_equiv
_atom_site_adp_type
_atom_site_occupancy
_atom_site_site_symmetry_order
_atom_site_calc_flag
_atom_site_refinement_flags_posn
_atom_site_refinement_flags_adp
_atom_site_refinement_flags_occupancy
_atom_site_disorder_assembly
_atom_site_disorder_group
O1 O -0.72942(9) 0.53307(16) -0.71568(5) 0.0400(5) Uani 1 1 d . . . . .
O2 O -0.43548(10) 0.59912(19) -0.80622(5) 0.0481(6) Uani 1 1 d . . . . .
N1 N -0.35329(11) 0.34720(19) -0.49259(6) 0.0383(5) Uani 1 1 d . . . . .
N2 N -0.17578(10) 0.63768(18) -0.56540(6) 0.0348(5) Uani 1 1 d . . . . .
C1 C -0.39147(15) 0.4349(2) -0.49333(8) 0.0424(7) Uani 1 1 d . . . . .
H1A H -0.4004 0.4610 -0.4703 0.051 Uiso 1 1 calc R . . . .
C2 C -0.41898(14) 0.4904(2) -0.52556(7) 0.0369(6) Uani 1 1 d . . . . .
H2A H -0.4456 0.5516 -0.5239 0.044 Uiso 1 1 calc R . . . .
C3 C -0.34021(13) 0.3123(2) -0.52606(7) 0.0383(6) Uani 1 1 d . . . . .
H3 H -0.3130 0.2512 -0.5265 0.046 Uiso 1 1 calc R . . . .
C4 C -0.36562(13) 0.3635(2) -0.56028(7) 0.0355(6) Uani 1 1 d . . . . .
H4 H -0.3551 0.3368 -0.5829 0.043 Uiso 1 1 calc R . . . .
C5 C -0.40686(12) 0.4549(2) -0.56039(7) 0.0287(5) Uani 1 1 d . . . . .
C6 C -0.43723(12) 0.51578(19) -0.59586(6) 0.0267(5) Uani 1 1 d . . . . .
H6 H -0.4727 0.5664 -0.5907 0.032 Uiso 1 1 calc R . . . .
C7 C -0.46383(11) 0.44646(19) -0.63197(6) 0.0260(5) Uani 1 1 d . . . . .
H7 H -0.4600 0.3692 -0.6261 0.031 Uiso 1 1 calc R . . . .
C8 C -0.53462(11) 0.47376(19) -0.65322(6) 0.0261(5) Uani 1 1 d . . . . .
C9 C -0.56052(12) 0.5789(2) -0.65660(7) 0.0314(6) Uani 1 1 d . . . . .
H9 H -0.5342 0.6350 -0.6445 0.038 Uiso 1 1 calc R . . . .
C10 C -0.62498(12) 0.6012(2) -0.67771(7) 0.0302(5) Uani 1 1 d . . . . .
H10 H -0.6410 0.6719 -0.6799 0.036 Uiso 1 1 calc R . . . .
C11 C -0.57567(12) 0.39275(19) -0.67173(7) 0.0290(5) Uani 1 1 d . . . . .
H11 H -0.5594 0.3222 -0.6702 0.035 Uiso 1 1 calc R . . . .
C12 C -0.63989(12) 0.4137(2) -0.69228(7) 0.0308(5) Uani 1 1 d . . . . .
H12 H -0.6664 0.3574 -0.7041 0.037 Uiso 1 1 calc R . . . .
C13 C -0.66525(12) 0.5184(2) -0.69538(7) 0.0281(5) Uani 1 1 d . . . . .
C14 C -0.23016(13) 0.6667(2) -0.54998(7) 0.0345(6) Uani 1 1 d . . . . .
H14 H -0.2220 0.7039 -0.5271 0.041 Uiso 1 1 calc R . . . .
C15 C -0.29734(13) 0.6452(2) -0.56563(7) 0.0336(6) Uani 1 1 d . . . . .
H15 H -0.3328 0.6664 -0.5531 0.040 Uiso 1 1 calc R . . . .
C16 C -0.19035(13) 0.5851(2) -0.59847(8) 0.0409(7) Uani 1 1 d . . . . .
H16 H -0.1540 0.5626 -0.6101 0.049 Uiso 1 1 calc R . . . .
C17 C -0.25703(13) 0.5623(2) -0.61640(7) 0.0372(6) Uani 1 1 d . . . . .
H17 H -0.2644 0.5267 -0.6396 0.045 Uiso 1 1 calc R . . . .
C18 C -0.31209(12) 0.59260(19) -0.59974(7) 0.0283(5) Uani 1 1 d . . . . .
C19 C -0.38546(12) 0.57271(19) -0.61851(6) 0.0270(5) Uani 1 1 d . . . . .
H19 H -0.4056 0.6413 -0.6285 0.032 Uiso 1 1 calc R . . . .
C20 C -0.40065(12) 0.48674(19) -0.64985(7) 0.0273(5) Uani 1 1 d . . . . .
H20 H -0.3645 0.4317 -0.6456 0.033 Uiso 1 1 calc R . . . .
C22A C -0.38903(15) 0.6171(2) -0.70247(8) 0.0349(4) Uani 0.9 1 d . U P A 1
H22A H -0.3680 0.6656 -0.6842 0.042 Uiso 0.9 1 calc R . P A 1
C23A C -0.39682(15) 0.6450(2) -0.74079(8) 0.0381(7) Uani 0.9 1 d . . P A 1
H23A H -0.3816 0.7118 -0.7478 0.046 Uiso 0.9 1 calc R . P A 1
C24A C -0.44114(14) 0.4481(2) -0.71870(8) 0.0330(6) Uani 0.9 1 d . U P A 1
H24A H -0.4560 0.3813 -0.7114 0.040 Uiso 0.9 1 calc R . P A 1
C25A C -0.44889(14) 0.4743(2) -0.75691(8) 0.0340(6) Uani 0.9 1 d . U P A 1
H25A H -0.4688 0.4252 -0.7752 0.041 Uiso 0.9 1 calc R . P A 1
O3 O -0.33379(9) 0.25911(17) -0.92208(6) 0.0429(5) Uani 1 1 d . . . . .
O4 O -0.43287(10) 0.76181(16) -0.97855(5) 0.0397(5) Uani 1 1 d . . . . .
N3 N -0.80987(11) 0.36427(19) -0.82231(6) 0.0388(5) Uani 1 1 d . . . . .
N4 N -0.71359(11) 0.77347(17) -0.80174(6) 0.0354(5) Uani 1 1 d . . . . .
C27 C -0.79803(13) 0.3622(2) -0.85783(8) 0.0402(7) Uani 1 1 d . . . . .
H27 H -0.8352 0.3518 -0.8773 0.048 Uiso 1 1 calc R . . . .
C28 C -0.73352(12) 0.3747(2) -0.86751(7) 0.0324(6) Uani 1 1 d . . . . .
H28 H -0.7282 0.3731 -0.8929 0.039 Uiso 1 1 calc R . . . .
C29 C -0.75539(14) 0.3796(2) -0.79518(7) 0.0403(7) Uani 1 1 d . . . . .
H29 H -0.7624 0.3826 -0.7701 0.048 Uiso 1 1 calc R . . . .
C30 C -0.68949(13) 0.3911(2) -0.80225(7) 0.0341(6) Uani 1 1 d . . . . .
H30 H -0.6532 0.4000 -0.7822 0.041 Uiso 1 1 calc R . . . .
C31 C -0.67683(11) 0.38962(17) -0.83929(7) 0.0241(5) Uani 1 1 d . . . . .
C32 C -0.60522(11) 0.41327(18) -0.84651(6) 0.0225(5) Uani 1 1 d . . . . .
H32 H -0.5698 0.3791 -0.8277 0.027 Uiso 1 1 calc R . . . .
C33 C -0.59106(11) 0.39800(18) -0.88781(6) 0.0231(5) Uani 1 1 d . . . . .
H33 H -0.6287 0.3582 -0.9033 0.028 Uiso 1 1 calc R . . . .
C34 C -0.52234(11) 0.35524(17) -0.89380(6) 0.0227(5) Uani 1 1 d . . . . .
C35 C -0.51959(12) 0.29388(18) -0.92598(6) 0.0255(5) Uani 1 1 d . . . . .
H35 H -0.5605 0.2752 -0.9416 0.031 Uiso 1 1 calc R . . . .
C36 C -0.45791(12) 0.25952(19) -0.93561(6) 0.0269(5) Uani 1 1 d . . . . .
H36 H -0.4580 0.2171 -0.9571 0.032 Uiso 1 1 calc R . . . .
C37 C -0.45947(12) 0.38217(19) -0.87127(7) 0.0288(5) Uani 1 1 d . . . . .
H37 H -0.4594 0.4227 -0.8494 0.035 Uiso 1 1 calc R . . . .
C38 C -0.39732(12) 0.3500(2) -0.88081(7) 0.0308(5) Uani 1 1 d . . . . .
H38 H -0.3562 0.3696 -0.8655 0.037 Uiso 1 1 calc R . . . .
C39 C -0.39631(12) 0.2884(2) -0.91323(7) 0.0283(5) Uani 1 1 d . . . . .
C40 C -0.72482(12) 0.7520(2) -0.83892(7) 0.0323(6) Uani 1 1 d . . . . .
H40 H -0.7594 0.7899 -0.8544 0.039 Uiso 1 1 calc R . . . .
C41 C -0.68798(12) 0.67688(19) -0.85561(7) 0.0295(5) Uani 1 1 d . . . . .
H41 H -0.6986 0.6645 -0.8816 0.035 Uiso 1 1 calc R . . . .
C42 C -0.66249(14) 0.7180(2) -0.78056(7) 0.0392(6) Uani 1 1 d . . . . .
H42 H -0.6535 0.7311 -0.7546 0.047 Uiso 1 1 calc R . . . .
C43 C -0.62270(13) 0.6428(2) -0.79515(7) 0.0351(6) Uani 1 1 d . . . . .
H43 H -0.5875 0.6075 -0.7792 0.042 Uiso 1 1 calc R . . . .
C44 C -0.63512(11) 0.61970(17) -0.83381(6) 0.0231(5) Uani 1 1 d . . . . .
C45 C -0.59211(11) 0.53848(17) -0.85054(6) 0.0214(5) Uani 1 1 d . . . . .
H45 H -0.5435 0.5533 -0.8408 0.026 Uiso 1 1 calc R . . . .
C46 C -0.60078(11) 0.52348(17) -0.89380(6) 0.0220(5) Uani 1 1 d . . . . .
H46 H -0.6488 0.5380 -0.9050 0.026 Uiso 1 1 calc R . . . .
C47 C -0.55471(11) 0.58606(18) -0.91538(6) 0.0225(5) Uani 1 1 d . . . . .
C48 C -0.55605(13) 0.5668(2) -0.95385(7) 0.0303(5) Uani 1 1 d . . . . .
H48 H -0.5853 0.5140 -0.9660 0.036 Uiso 1 1 calc R . . . .
C49 C -0.51495(13) 0.6243(2) -0.97442(7) 0.0332(6) Uani 1 1 d . . . . .
H49 H -0.5162 0.6089 -1.0000 0.040 Uiso 1 1 calc R . . . .
C50 C -0.51002(11) 0.66463(18) -0.89836(6) 0.0244(5) Uani 1 1 d . . . . .
H50 H -0.5072 0.6777 -0.8725 0.029 Uiso 1 1 calc R . . . .
C51 C -0.46921(11) 0.72459(19) -0.91885(6) 0.0265(5) Uani 1 1 d . . . . .
H51 H -0.4402 0.7779 -0.9068 0.032 Uiso 1 1 calc R . . . .
C52 C -0.47199(12) 0.70463(19) -0.95712(6) 0.0266(5) Uani 1 1 d . . . . .
C24B C -0.3905(6) 0.4492(4) -0.71690(9) 0.0335(8) Uani 0.1 1 d . U P A 2
H24B H -0.3714 0.3831 -0.7085 0.040 Uiso 0.1 1 calc R . P A 2
C25B C -0.3981(6) 0.4760(5) -0.75514(8) 0.0345(9) Uani 0.1 1 d G U P A 2
H25B H -0.3841 0.4278 -0.7723 0.041 Uiso 0.1 1 calc R . P A 2
C26 C -0.42664(12) 0.5748(2) -0.76776(5) 0.0340(6) Uani 1 1 d G . . . .
C23B C -0.4475(6) 0.6467(5) -0.74214(9) 0.0381(7) Uani 0.1 1 d G U P A 2
H23B H -0.4666 0.7128 -0.7506 0.046 Uiso 0.1 1 calc R . P A 2
C22B C -0.4398(6) 0.6199(5) -0.70390(8) 0.0349(4) Uani 0.1 1 d G U P A 2
H22B H -0.4538 0.6681 -0.6868 0.042 Uiso 0.1 1 calc R . P A 2
C21 C -0.41132(11) 0.5211(2) -0.69128(5) 0.0284(5) Uani 1 1 d G . . . .
H1 H -0.7469(17) 0.601(3) -0.7143(9) 0.066(10) Uiso 1 1 d . . . . .
H2 H -0.3961(18) 0.621(3) -0.8118(9) 0.059(10) Uiso 1 1 d . . . . .
H3A H -0.3423(17) 0.227(3) -0.9431(10) 0.065(11) Uiso 1 1 d . . . . .
H4A H -0.4017(17) 0.803(3) -0.9633(9) 0.058(10) Uiso 1 1 d . . . . .

loop_
_atom_site_aniso_label
_atom_site_aniso_U_11
_atom_site_aniso_U_22
_atom_site_aniso_U_33
_atom_site_aniso_U_23
_atom_site_aniso_U_13
_atom_site_aniso_U_12
O1 0.0287(9) 0.0425(11) 0.0431(11) -0.0148(9) -0.0099(8) 0.0095(8)
O2 0.0303(10) 0.0935(17) 0.0205(9) 0.0063(10) 0.0041(8) -0.0141(10)
N1 0.0397(12) 0.0473(14) 0.0263(11) 0.0102(10) 0.0013(9) -0.0135(11)
N2 0.0285(11) 0.0496(14) 0.0258(11) 0.0019(10) 0.0038(9) -0.0119(10)
C1 0.0587(18) 0.0427(17) 0.0290(14) -0.0009(12) 0.0162(13) -0.0170(14)
C2 0.0443(15) 0.0347(14) 0.0335(14) 0.0017(11) 0.0124(12) -0.0063(12)
C3 0.0315(13) 0.0441(16) 0.0394(15) 0.0095(13) 0.0060(11) -0.0008(12)
C4 0.0366(14) 0.0482(16) 0.0230(13) -0.0005(11) 0.0091(11) -0.0067(12)
C5 0.0230(12) 0.0329(13) 0.0288(13) 0.0048(10) 0.0001(10) -0.0094(10)
C6 0.0253(12) 0.0297(13) 0.0261(12) -0.0023(10) 0.0072(10) 0.0003(10)
C7 0.0287(12) 0.0244(12) 0.0247(12) 0.0017(10) 0.0045(10) 0.0004(10)
C8 0.0231(12) 0.0344(13) 0.0222(12) 0.0069(10) 0.0076(9) 0.0066(10)
C9 0.0284(13) 0.0342(14) 0.0309(13) -0.0034(11) 0.0029(10) -0.0051(11)
C10 0.0280(12) 0.0272(13) 0.0335(13) -0.0044(10) 0.0000(10) 0.0070(10)
C11 0.0345(13) 0.0252(12) 0.0280(13) 0.0000(10) 0.0071(10) 0.0038(10)
C12 0.0312(13) 0.0308(13) 0.0299(13) -0.0065(11) 0.0042(10) 0.0018(11)
C13 0.0249(12) 0.0348(14) 0.0240(12) -0.0025(10) 0.0024(9) 0.0061(10)
C14 0.0336(14) 0.0473(16) 0.0227(12) -0.0019(11) 0.0050(10) -0.0094(12)
C15 0.0296(13) 0.0423(15) 0.0292(13) 0.0021(11) 0.0056(10) -0.0042(11)
C16 0.0325(14) 0.0563(18) 0.0371(15) -0.0062(13) 0.0150(12) -0.0090(13)
C17 0.0387(15) 0.0441(16) 0.0289(14) -0.0073(12) 0.0064(11) -0.0079(12)
C18 0.0299(12) 0.0282(13) 0.0267(12) 0.0068(10) 0.0049(10) -0.0042(10)
C19 0.0288(12) 0.0269(12) 0.0253(12) 0.0019(10) 0.0044(10) 0.0013(10)
C20 0.0233(12) 0.0294(13) 0.0294(13) -0.0002(10) 0.0049(10) 0.0002(10)
C22A 0.0389(8) 0.0395(9) 0.0260(8) -0.0062(7) 0.0047(7) -0.0094(8)
C23A 0.0426(16) 0.0412(16) 0.0309(12) 0.0002(11) 0.0073(11) -0.0157(14)
C24A 0.0371(15) 0.0359(15) 0.0272(12) -0.0048(11) 0.0088(11) -0.0034(13)
C25A 0.0341(14) 0.0433(16) 0.0248(12) -0.0074(11) 0.0055(11) -0.0051(13)
O3 0.0283(10) 0.0639(13) 0.0366(11) -0.0197(10) 0.0056(8) 0.0101(9)
O4 0.0406(10) 0.0517(12) 0.0280(10) 0.0008(9) 0.0091(8) -0.0219(9)
N3 0.0324(12) 0.0500(14) 0.0375(12) -0.0122(11) 0.0158(10) -0.0129(10)
N4 0.0345(12) 0.0347(12) 0.0369(12) -0.0086(10) 0.0056(9) 0.0081(10)
C27 0.0296(13) 0.0565(18) 0.0358(15) -0.0143(13) 0.0096(11) -0.0115(12)
C28 0.0304(13) 0.0420(15) 0.0269(13) -0.0068(11) 0.0109(10) -0.0043(11)
C29 0.0422(15) 0.0531(17) 0.0294(14) -0.0066(12) 0.0170(12) -0.0132(13)
C30 0.0340(14) 0.0425(15) 0.0262(13) -0.0016(11) 0.0064(11) -0.0087(11)
C31 0.0258(12) 0.0162(11) 0.0316(13) -0.0012(9) 0.0088(10) -0.0031(9)
C32 0.0244(11) 0.0202(11) 0.0236(12) 0.0005(9) 0.0058(9) 0.0016(9)
C33 0.0238(11) 0.0221(12) 0.0241(12) -0.0017(9) 0.0061(9) -0.0034(9)
C34 0.0253(11) 0.0193(11) 0.0249(12) 0.0013(9) 0.0081(9) -0.0006(9)
C35 0.0272(12) 0.0237(12) 0.0257(12) -0.0011(10) 0.0045(10) -0.0025(10)
C36 0.0334(13) 0.0284(13) 0.0200(11) -0.0046(10) 0.0078(10) 0.0044(10)
C37 0.0343(13) 0.0289(13) 0.0239(12) -0.0065(10) 0.0072(10) 0.0040(10)
C38 0.0268(12) 0.0374(14) 0.0271(13) -0.0064(11) 0.0011(10) 0.0022(11)
C39 0.0276(12) 0.0325(13) 0.0255(12) -0.0029(10) 0.0067(10) 0.0063(10)
C40 0.0291(13) 0.0302(13) 0.0363(14) -0.0030(11) 0.0013(11) 0.0070(10)
C41 0.0300(13) 0.0301(13) 0.0282(13) -0.0035(10) 0.0041(10) 0.0013(10)
C42 0.0446(15) 0.0425(16) 0.0294(14) -0.0083(12) 0.0027(12) 0.0114(13)
C43 0.0368(14) 0.0366(15) 0.0297(13) -0.0036(11) -0.0010(11) 0.0119(11)
C44 0.0214(11) 0.0206(11) 0.0276(12) 0.0002(9) 0.0054(9) -0.0018(9)
C45 0.0195(11) 0.0220(11) 0.0228(11) -0.0011(9) 0.0039(9) -0.0009(9)
C46 0.0203(11) 0.0218(11) 0.0237(12) -0.0001(9) 0.0036(9) 0.0003(9)
C47 0.0219(11) 0.0210(11) 0.0243(12) 0.0022(9) 0.0027(9) 0.0030(9)
C48 0.0364(13) 0.0292(13) 0.0239(12) -0.0023(10) 0.0015(10) -0.0103(11)
C49 0.0441(15) 0.0370(14) 0.0190(12) -0.0030(10) 0.0065(11) -0.0090(12)
C50 0.0279(12) 0.0263(12) 0.0195(11) -0.0007(9) 0.0051(9) -0.0002(10)
C51 0.0241(12) 0.0283(12) 0.0258(12) -0.0012(10) 0.0008(9) -0.0042(10)
C52 0.0263(12) 0.0293(13) 0.0245(12) 0.0050(10) 0.0052(9) -0.0018(10)
C24B 0.0376(18) 0.0368(18) 0.0271(14) -0.0056(13) 0.0081(14) -0.0034(16)
C25B 0.0345(18) 0.0437(19) 0.0255(14) -0.0066(13) 0.0058(13) -0.0052(17)
C26 0.0204(11) 0.0620(18) 0.0208(12) -0.0006(12) 0.0064(9) -0.0074(12)
C23B 0.0426(16) 0.0412(16) 0.0309(12) 0.0002(11) 0.0073(11) -0.0157(14)
C22B 0.0389(8) 0.0395(9) 0.0260(8) -0.0062(7) 0.0047(7) -0.0094(8)
C21 0.0213(11) 0.0417(14) 0.0230(12) 0.0014(11) 0.0061(9) 0.0021(10)

loop_
_atom_type_symbol
_atom_type_description
_atom_type_scat_dispersion_real
_atom_type_scat_dispersion_imag
_atom_type_scat_source
C C 0.0033 0.0016 'International Tables Vol C Tables 4.2.6.8 and 6.1.1.4'
H H 0.0000 0.0000 'International Tables Vol C Tables 4.2.6.8 and 6.1.1.4'
N N 0.0061 0.0033 'International Tables Vol C Tables 4.2.6.8 and 6.1.1.4'
O O 0.0106 0.0060 'International Tables Vol C Tables 4.2.6.8 and 6.1.1.4'

loop_
_geom_angle_atom_site_label_1
_geom_angle_atom_site_label_2
_geom_angle_atom_site_label_3
_geom_angle
C13 O1 H1 115(2)
C26 O2 H2 109(2)
C1 N1 C3 116.4(2)
C14 N2 C16 115.4(2)
N1 C1 H1A 117.5
N1 C1 C2 124.9(3)
C2 C1 H1A 117.5
C1 C2 H2A 120.2
C1 C2 C5 119.6(3)
C5 C2 H2A 120.2
N1 C3 H3 118.6
N1 C3 C4 122.9(3)
C4 C3 H3 118.6
C3 C4 H4 120.2
C3 C4 C5 119.7(2)
C5 C4 H4 120.2
C2 C5 C4 116.6(2)
C2 C5 C6 119.6(2)
C4 C5 C6 123.8(2)
C5 C6 H6 110.9
C5 C6 C7 116.6(2)
C5 C6 C19 117.18(19)
C7 C6 H6 110.9
C7 C6 C19 88.72(17)
C19 C6 H6 110.9
C6 C7 H7 111.0
C6 C7 C20 89.05(17)
C8 C7 C6 116.33(19)
C8 C7 H7 111.0
C8 C7 C20 116.89(19)
C20 C7 H7 111.0
C9 C8 C7 123.1(2)
C11 C8 C7 119.6(2)
C11 C8 C9 117.3(2)
C8 C9 H9 119.4
C10 C9 C8 121.3(2)
C10 C9 H9 119.4
C9 C10 H10 120.0
C13 C10 C9 120.1(2)
C13 C10 H10 120.0
C8 C11 H11 119.0
C12 C11 C8 121.9(2)
C12 C11 H11 119.0
C11 C12 H12 119.8
C11 C12 C13 120.3(2)
C13 C12 H12 119.8
O1 C13 C10 123.7(2)
O1 C13 C12 117.2(2)
C10 C13 C12 119.1(2)
N2 C14 H14 117.7
N2 C14 C15 124.5(2)
C15 C14 H14 117.7
C14 C15 H15 120.0
C18 C15 C14 119.9(2)
C18 C15 H15 120.0
N2 C16 H16 118.3
N2 C16 C17 123.4(2)
C17 C16 H16 118.3
C16 C17 H17 120.0
C18 C17 C16 120.0(2)
C18 C17 H17 120.0
C15 C18 C17 116.8(2)
C15 C18 C19 121.1(2)
C17 C18 C19 122.1(2)
C6 C19 H19 108.6
C18 C19 C6 120.12(19)
C18 C19 H19 108.6
C18 C19 C20 119.4(2)
C20 C19 C6 90.06(17)
C20 C19 H19 108.6
C7 C20 H20 108.8
C19 C20 C7 89.63(17)
C19 C20 H20 108.8
C21 C20 C7 119.74(19)
C21 C20 C19 119.5(2)
C21 C20 H20 108.8
C23 C22A H22A 119.3
C21 C22A H22A 119.3
C21 C22A C23A 121.4(3)
C22A C23A H23A 120.0
C26 C23A C22A 120.0(3)
C26 C23 H23 120.0
C25 C24 H24 119.8
C25 C24 C21 120.3(3)
C21 C24 H24 119.8
C24 C25 H25 120.2
C24 C25 C26 119.7(2)
C26 C25 H25 120.2
C39 O3 H3A 106(2)
C52 O4 H4A 110(2)
C27 N3 C29 116.5(2)
C40 N4 C42 116.1(2)
N3 C27 H27 118.1
N3 C27 C28 123.7(2)
C28 C27 H27 118.1
C27 C28 H28 120.1
C27 C28 C31 119.7(2)
C31 C28 H28 120.1
N3 C29 H29 118.2
N3 C29 C30 123.5(2)
C30 C29 H29 118.2
C29 C30 H30 119.9
C29 C30 C31 120.2(2)
C31 C30 H30 119.9
C28 C31 C30 116.3(2)
C28 C31 C32 124.4(2)
C30 C31 C32 119.1(2)
C31 C32 H32 112.2
C31 C32 C33 117.54(18)
C31 C32 C45 112.23(17)
C33 C32 H32 112.2
C33 C32 C45 88.54(16)
C45 C32 H32 112.2
C32 C33 H33 110.9
C32 C33 C46 88.38(16)
C34 C33 C32 119.23(19)
C34 C33 H33 110.9
C34 C33 C46 114.82(18)
C46 C33 H33 110.9
C35 C34 C33 118.3(2)
C35 C34 C37 116.9(2)
C37 C34 C33 124.4(2)
C34 C35 H35 118.9
C36 C35 C34 122.3(2)
C36 C35 H35 118.9
C35 C36 H36 120.1
C39 C36 C35 119.9(2)
C39 C36 H36 120.1
C34 C37 H37 119.2
C38 C37 C34 121.6(2)
C38 C37 H37 119.2
C37 C38 H38 119.9
C37 C38 C39 120.1(2)
C39 C38 H38 119.9
O3 C39 C36 122.2(2)
O3 C39 C38 118.5(2)
C36 C39 C38 119.2(2)
N4 C40 H40 118.2
N4 C40 C41 123.7(2)
C41 C40 H40 118.2
C40 C41 H41 119.9
C40 C41 C44 120.3(2)
C44 C41 H41 119.9
N4 C42 H42 118.2
N4 C42 C43 123.7(2)
C43 C42 H42 118.2
C42 C43 H43 120.0
C42 C43 C44 120.0(2)
C44 C43 H43 120.0
C41 C44 C43 116.2(2)
C41 C44 C45 122.7(2)
C43 C44 C45 121.1(2)
C32 C45 H45 108.4
C44 C45 C32 120.50(18)
C44 C45 H45 108.4
C44 C45 C46 120.46(18)
C46 C45 C32 88.91(16)
C46 C45 H45 108.4
C33 C46 H46 108.8
C45 C46 C33 89.57(16)
C45 C46 H46 108.8
C47 C46 C33 120.55(18)
C47 C46 C45 118.69(18)
C47 C46 H46 108.8
C48 C47 C46 120.5(2)
C50 C47 C46 122.2(2)
C50 C47 C48 117.3(2)
C47 C48 H48 119.2
C49 C48 C47 121.6(2)
C49 C48 H48 119.2
C48 C49 H49 119.9
C48 C49 C52 120.2(2)
C52 C49 H49 119.9
C47 C50 H50 119.1
C47 C50 C51 121.8(2)
C51 C50 H50 119.1
C50 C51 H51 120.1
C52 C51 C50 119.8(2)
C52 C51 H51 120.1
O4 C52 C49 118.8(2)
O4 C52 C51 121.9(2)
C51 C52 C49 119.3(2)
C25B C24B H24B 120.0
C25B C24B C21 120.0
C21 C24B H24B 120.0
C24B C25B H25B 120.0
C26 C25B C24B 120.0
C26 C25B H25B 120.0
O2 C26 C25A 118.4(2)
O2 C26 C25B 119.2(2)
O2 C26 C23B 120.8(2)
C23A C26 O2 122.0(2)
C23A C26 C25A 119.6(2)
C23B C26 C25B 120.0
C26 C23B H23B 120.0
C26 C23B C22B 120.0
C22B C23B H23B 120.0
C23B C22B H22B 120.0
C21 C22B C23B 120.0
C21 C22B H22B 120.0
C22A C21 C24A 119.0(2)
C24A C21 C20 118.5(2)
C24B C21 C20 117.04(18)
C22B C21 C20 122.96(18)
C22B C21 C24B 120.0

loop_
_geom_bond_atom_site_label_1
_geom_bond_atom_site_label_2
_geom_bond_distance
O1 C13 1.360(3)
O1 H1 0.92(4)
O2 C26 1.389(2)
O2 H2 0.88(3)
N1 C1 1.320(4)
N1 C3 1.338(3)
N2 C14 1.336(3)
N2 C16 1.338(3)
C1 H1A 0.9300
C1 C2 1.372(4)
C2 H2A 0.9300
C2 C5 1.379(4)
C3 H3 0.9300
C3 C4 1.393(4)
C4 H4 0.9300
C4 C5 1.394(4)
C5 C6 1.509(3)
C6 H6 0.9800
C6 C7 1.565(3)
C6 C19 1.574(3)
C7 H7 0.9800
C7 C8 1.510(3)
C7 C20 1.575(3)
C8 C9 1.397(3)
C8 C11 1.385(3)
C9 H9 0.9300
C9 C10 1.391(3)
C10 H10 0.9300
C10 C13 1.382(3)
C11 H11 0.9300
C11 C12 1.376(3)
C12 H12 0.9300
C12 C13 1.388(3)
C14 H14 0.9300
C14 C15 1.374(3)
C15 H15 0.9300
C15 C18 1.370(3)
C16 H16 0.9300
C16 C17 1.390(4)
C17 H17 0.9300
C17 C18 1.377(3)
C18 C19 1.508(3)
C19 H19 0.9800
C19 C20 1.538(3)
C20 H20 0.9800
C20 C21 1.521(3)
C22A H22A 0.9300
C22A C23A 1.396(4)
C22A C21 1.352(4)
C23 H23 0.9300
C23 C26 1.357(4)
C24 H24 0.9300
C24 C25 1.387(4)
C24 C21 1.389(4)
C25 H25 0.9300
C25 C26 1.397(4)
O3 C39 1.373(3)
O3 H3A 0.84(4)
O4 C52 1.373(3)
O4 H4A 0.91(3)
N3 C27 1.330(3)
N3 C29 1.333(3)
N4 C40 1.336(3)
N4 C42 1.342(3)
C27 H27 0.9300
C27 C28 1.383(3)
C28 H28 0.9300
C28 C31 1.385(3)
C29 H29 0.9300
C29 C30 1.373(3)
C30 H30 0.9300
C30 C31 1.389(3)
C31 C32 1.507(3)
C32 H32 0.9800
C32 C33 1.560(3)
C32 C45 1.584(3)
C33 H33 0.9800
C33 C34 1.504(3)
C33 C46 1.577(3)
C34 C35 1.388(3)
C34 C37 1.399(3)
C35 H35 0.9300
C35 C36 1.387(3)
C36 H36 0.9300
C36 C39 1.383(3)
C37 H37 0.9300
C37 C38 1.386(3)
C38 H38 0.9300
C38 C39 1.391(3)
C40 H40 0.9300
C40 C41 1.378(3)
C41 H41 0.9300
C41 C44 1.386(3)
C42 H42 0.9300
C42 C43 1.377(3)
C43 H43 0.9300
C43 C44 1.392(3)
C44 C45 1.504(3)
C45 H45 0.9800
C45 C46 1.538(3)
C46 H46 0.9800
C46 C47 1.504(3)
C47 C48 1.392(3)
C47 C50 1.383(3)
C48 H48 0.9300
C48 C49 1.381(3)
C49 H49 0.9300
C49 C52 1.383(3)
C50 H50 0.9300
C50 C51 1.392(3)
C51 H51 0.9300
C51 C52 1.382(3)
C24B H24B 0.9300
C24B C25B 1.3900
C24B C21 1.3900
C25B H25B 0.9300
C25B C26 1.3900
C26 C23B 1.3900
C23B H23B 0.9300
C23B C22B 1.3900
C22B H22B 0.9300
C22B C21 1.3900

loop_
_geom_torsion_atom_site_label_1
_geom_torsion_atom_site_label_2
_geom_torsion_atom_site_label_3
_geom_torsion_atom_site_label_4
_geom_torsion
O2 C26 C23B C22B 178.4(2)
N1 C1 C2 C5 -0.3(4)
N1 C3 C4 C5 -0.3(4)
N2 C14 C15 C18 -1.4(4)
N2 C16 C17 C18 -1.2(4)
C1 N1 C3 C4 -0.8(4)
C1 C2 C5 C4 -0.9(4)
C1 C2 C5 C6 179.9(2)
C2 C5 C6 C7 -142.1(2)
C2 C5 C6 C19 114.7(2)
C3 N1 C1 C2 1.1(4)
C3 C4 C5 C2 1.2(3)
C3 C4 C5 C6 -179.6(2)
C4 C5 C6 C7 38.7(3)
C4 C5 C6 C19 -64.5(3)
C5 C6 C7 C8 132.1(2)
C5 C6 C7 C20 -108.2(2)
C5 C6 C19 C18 -17.2(3)
C5 C6 C19 C20 107.4(2)
C6 C7 C8 C9 34.9(3)
C6 C7 C8 C11 -147.8(2)
C6 C7 C20 C19 -12.11(17)
C6 C7 C20 C21 -136.4(2)
C6 C19 C20 C7 12.04(17)
C6 C19 C20 C21 136.5(2)
C7 C6 C19 C18 -136.7(2)
C7 C6 C19 C20 -12.12(17)
C7 C8 C9 C10 177.4(2)
C7 C8 C11 C12 -178.4(2)
C7 C20 C21 C22A 128.1(3)
C7 C20 C21 C24A -56.1(3)
C7 C20 C21 C24B -103.6(6)
C7 C20 C21 C22B 77.0(7)
C8 C7 C20 C19 107.2(2)
C8 C7 C20 C21 -17.2(3)
C8 C9 C10 C13 1.0(4)
C8 C11 C12 C13 0.7(4)
C9 C8 C11 C12 -0.9(3)
C9 C10 C13 O1 178.3(2)
C9 C10 C13 C12 -1.2(4)
C11 C8 C9 C10 0.0(3)
C11 C12 C13 O1 -179.2(2)
C11 C12 C13 C10 0.3(4)
C14 N2 C16 C17 0.8(4)
C14 C15 C18 C17 0.9(4)
C14 C15 C18 C19 -177.0(2)
C15 C18 C19 C6 -53.0(3)
C15 C18 C19 C20 -162.2(2)
C16 N2 C14 C15 0.5(4)
C16 C17 C18 C15 0.3(4)
C16 C17 C18 C19 178.2(2)
C17 C18 C19 C6 129.1(3)
C17 C18 C19 C20 20.0(3)
C18 C19 C20 C7 137.2(2)
C18 C19 C20 C21 -98.3(3)
C19 C6 C7 C8 -107.9(2)
C19 C6 C7 C20 11.84(17)
C19 C20 C21 C22A 19.8(3)
C19 C20 C21 C24A -164.5(2)
C19 C20 C21 C24B 148.0(6)
C19 C20 C21 C22B -31.3(7)
C20 C7 C8 C9 -68.5(3)
C20 C7 C8 C11 108.9(2)
C22A C23A C26 O2 180.0(3)
C22A C23A C26 C25 -0.5(4)
C23A C22A C21 C20 177.3(2)
C23A C22A C21 C24A 1.5(4)
C24 C25 C26 O2 -179.6(2)
C24A C25 C26 C23A 0.9(4)
C25 C24A C21 C20 -177.0(2)
C25 C24A C21 C22A -1.1(4)
N3 C27 C28 C31 0.5(4)
N3 C29 C30 C31 1.5(4)
N4 C40 C41 C44 -1.1(4)
N4 C42 C43 C44 -0.9(4)
C27 N3 C29 C30 -1.1(4)
C27 C28 C31 C30 -0.1(4)
C27 C28 C31 C32 -174.7(2)
C28 C31 C32 C33 -12.4(3)
C28 C31 C32 C45 88.1(3)
C29 N3 C27 C28 0.1(4)
C29 C30 C31 C28 -0.8(4)
C29 C30 C31 C32 174.1(2)
C30 C31 C32 C33 173.2(2)
C30 C31 C32 C45 -86.3(3)
C31 C32 C33 C34 -143.7(2)
C31 C32 C33 C46 98.6(2)
C31 C32 C45 C44 22.2(3)
C31 C32 C45 C46 -103.03(19)
C32 C33 C34 C35 148.9(2)
C32 C33 C34 C37 -38.1(3)
C32 C33 C46 C45 16.32(16)
C32 C33 C46 C47 139.9(2)
C32 C45 C46 C33 -16.07(15)
C32 C45 C46 C47 -141.19(19)
C33 C32 C45 C44 141.5(2)
C33 C32 C45 C46 16.25(16)
C33 C34 C35 C36 174.0(2)
C33 C34 C37 C38 -172.5(2)
C33 C46 C47 C48 65.2(3)
C33 C46 C47 C50 -115.2(2)
C34 C33 C46 C45 -105.4(2)
C34 C33 C46 C47 18.2(3)
C34 C35 C36 C39 -1.4(4)
C34 C37 C38 C39 -0.7(4)
C35 C34 C37 C38 0.6(3)
C35 C36 C39 O3 -178.1(2)
C35 C36 C39 C38 1.3(4)
C37 C34 C35 C36 0.5(3)
C37 C38 C39 O3 179.2(2)
C37 C38 C39 C36 -0.3(4)
C40 N4 C42 C43 0.1(4)
C40 C41 C44 C43 0.2(3)
C40 C41 C44 C45 -178.6(2)
C41 C44 C45 C32 -102.7(3)
C41 C44 C45 C46 6.0(3)
C42 N4 C40 C41 0.9(4)
C42 C43 C44 C41 0.7(4)
C42 C43 C44 C45 179.6(2)
C43 C44 C45 C32 78.5(3)
C43 C44 C45 C46 -172.8(2)
C44 C45 C46 C33 -141.4(2)
C44 C45 C46 C47 93.5(2)
C45 C32 C33 C34 101.9(2)
C45 C32 C33 C46 -15.85(15)
C45 C46 C47 C48 173.5(2)
C45 C46 C47 C50 -6.9(3)
C46 C33 C34 C35 -108.2(2)
C46 C33 C34 C37 64.8(3)
C46 C47 C48 C49 179.1(2)
C46 C47 C50 C51 -177.9(2)
C47 C48 C49 C52 -1.3(4)
C47 C50 C51 C52 -1.2(3)
C48 C47 C50 C51 1.8(3)
C48 C49 C52 O4 -178.6(2)
C48 C49 C52 C51 1.9(4)
C50 C47 C48 C49 -0.6(4)
C50 C51 C52 O4 179.8(2)
C50 C51 C52 C49 -0.7(3)
C24B C25B C26 O2 -178.4(2)
C24B C25B C26 C23B 0.0
C25B C24B C21 C20 -179.38(19)
C25B C24B C21 C22B 0.0
C25B C26 C23B C22B 0.0
C26 C23B C22B C21 0.0
C23B C22B C21 C20 179.3(2)
C23B C22B C21 C24B 0.0
C21 C22A C23A C26 -0.7(4)
C21 C24A C25A C26 -0.1(4)
C21 C24B C25B C26 0.0

loop_
_publcif_info_datablock.id
_publcif_info_datablock.publ_exptl
_publcif_info_datablock.publ_geom
_publcif_info_datablock.structure
{e750a526-39a0-4469-9741-0ce61a68c446} y y y
{1f021776-a0bb-40bf-a7e1-5cadfb2d756f} y y y
{48007827-d559-4df6-beb4-1e63197ae08e} y y y
{d8eda5bc-09e0-45f3-b702-9f637200d5b8} y y y
{e605f474-31ba-489f-a109-f2c3d7cba6f7} y y y

loop_
_publcif_info_exptl_table_extra_item
sin_theta_over_lambda_max

loop_
_publcif_info_tables.block_id
_publcif_info_tables.reference_item
{e750a526-39a0-4469-9741-0ce61a68c446} '_publcif_info_datablock.publ_exptl'

loop_
_publcif_info_cif.paper_type
CE
